data_2100535
loop_
_publ_author_name
'Cuffini, Silvia'
'Glidewell, Christopher'
'Low, John N.'
'de Oliviera, Aline G.'
'de Souza, Marcus V. N.'
'Vasconcelos, Thatyana R. A.'
'Wardell, Solange M. S. V.'
'Wardell, James L.'

_publ_section_title
;
 Nine <i>N</i>-aryl-2-chloronicotinamides: supramolecular structures in
 one, two and three dimensions
;
_journal_coeditor_code BM5033
_journal_issue 4
_journal_name_full 'Acta Crystallographica Section B'
_journal_page_first 651
_journal_page_last 665
_journal_paper_doi 10.1107/S0108768106015497
_journal_volume 62
_journal_year 2006
_chemical_formula_moiety 'C12 H8 Cl2 N2 O'
_chemical_formula_sum 'C12 H8 Cl2 N2 O'
_chemical_formula_weight 267.10
_chemical_name_systematic
;
N-(4-Chlorophenyl-2-chloronicotinamide
;
_space_group_IT_number 4
_symmetry_cell_setting monoclinic
_symmetry_space_group_name_Hall 'P 2yb'
_symmetry_space_group_name_H-M 'P 1 21 1'
_atom_sites_solution_hydrogens geom
_atom_sites_solution_primary direct
_atom_sites_solution_secondary difmap
_cell_angle_alpha 90.00
_cell_angle_beta 90.37(2)
_cell_angle_gamma 90.00
_cell_formula_units_Z 8
_cell_length_a 5.0855(8)
_cell_length_b 28.982(8)
_cell_length_c 15.607(4)
_cell_measurement_reflns_used 9787
_cell_measurement_temperature 120(2)
_cell_measurement_theta_max 27.48
_cell_measurement_theta_min 2.96
_cell_volume 2300.2(9)
_computing_cell_refinement 'DENZO (Otwinowski & Minor, 1997) & COLLECT'
_computing_data_collection 'COLLECT (Hooft, 1999)'
_computing_data_reduction 'DENZO & COLLECT'
_computing_molecular_graphics 'PLATON (Spek, 2003)'
_computing_publication_material 'SHELXL-97 and PRPKAPPA (Ferguson, 1999)'
_computing_structure_refinement 'OSCAIL and SHELXL-97 (Sheldrick, 1997)'
_computing_structure_solution 'OSCAIL (McArdle, 2003) and SHELXS-97 (Sheldrick, 1997)'
_diffrn_ambient_temperature 120(2)
_diffrn_detector_area_resol_mean 9.091
_diffrn_measured_fraction_theta_full 0.995
_diffrn_measured_fraction_theta_max 0.973
_diffrn_measurement_device_type 'Bruker-Nonius 95mm CCD camera on \k goniostat'
_diffrn_measurement_method '\f & \w scans'
_diffrn_radiation_monochromator graphite
_diffrn_radiation_source 'Bruker-Nonius FR591 rotating anode'
_diffrn_radiation_type 'Mo K\a'
_diffrn_radiation_wavelength 0.71073
_diffrn_reflns_av_R_equivalents 0.0529
_diffrn_reflns_av_sigmaI/netI 0.0818
_diffrn_reflns_limit_h_max 6
_diffrn_reflns_limit_h_min -6
_diffrn_reflns_limit_k_max 37
_diffrn_reflns_limit_k_min -37
_diffrn_reflns_limit_l_max 20
_diffrn_reflns_limit_l_min -20
_diffrn_reflns_number 24726
_diffrn_reflns_theta_full 25.50
_diffrn_reflns_theta_max 27.48
_diffrn_reflns_theta_min 2.96
_diffrn_standards_decay_% 0
_exptl_absorpt_coefficient_mu 0.546
_exptl_absorpt_correction_T_max 0.984
_exptl_absorpt_correction_T_min 0.862
_exptl_absorpt_correction_type multi-scan
_exptl_absorpt_process_details 'SADABS 2.10 (Sheldrick,  2003)'
_exptl_crystal_colour colourless
_exptl_crystal_density_diffrn 1.543
_exptl_crystal_density_method 'not measured'
_exptl_crystal_description plate
_exptl_crystal_F_000 1088
_exptl_crystal_size_max 0.28
_exptl_crystal_size_mid 0.07
_exptl_crystal_size_min 0.03
_refine_diff_density_max 0.786
_refine_diff_density_min -0.539
_refine_ls_abs_structure_details 'Flack (1983), 4396 Friedel pairs'
_refine_ls_abs_structure_Flack 0.54(11)
_refine_ls_extinction_method none
_refine_ls_goodness_of_fit_ref 1.037
_refine_ls_hydrogen_treatment constr
_refine_ls_matrix_type full
_refine_ls_number_parameters 254
_refine_ls_number_reflns 9787
_refine_ls_number_restraints 1
_refine_ls_restrained_S_all 1.037
_refine_ls_R_factor_all 0.1124
_refine_ls_R_factor_gt 0.0686
_refine_ls_shift/su_max 0.001
_refine_ls_shift/su_mean 0.000
_refine_ls_structure_factor_coef Fsqd
_refine_ls_weighting_details 'w=1/[\s^2^(Fo^2^)+(0.0454P)^2^+5.7740P] where P=(Fo^2^+2Fc^2^)/3'
_refine_ls_weighting_scheme calc
_refine_ls_wR_factor_gt 0.1482
_refine_ls_wR_factor_ref 0.1691
_reflns_number_gt 6370
_reflns_number_total 9787
_reflns_threshold_expression I>2\s(I)
_cod_data_source_file bm5033.cif
_cod_data_source_block IV
_cod_depositor_comments
;
The following automatic conversions were performed:
'_exptl_absorpt_correction_type' value 'Multi-scan' changed to
'multi-scan' according to
'/home/saulius/struct/CIF-dictionaries/cif_core.dic' dictionary named
'cif_core.dic' version 2.4.1 from 2010-06-29.

Automatic conversion script
Id: cif_fix_enum 1527 2010-12-29 10:47:43Z saulius 

The following automatic conversions were performed:

'_exptl_absorpt_correction_type' value 'Multi-scan' changed to
'multi-scan' according to
/home/saulius/struct/CIF-dictionaries/cif_core.dic dictionary named
'cif_core.dic' version 2.4.1 from 2010-06-29.

Automatic conversion script
Id: cif_fix_values 1715 2011-07-08 13:25:40Z adriana 
;
_cod_original_sg_symbol_H-M 'P 21'
_cod_database_code 2100535

loop_
_symmetry_equiv_pos_as_xyz
'x, y, z'
'-x, y+1/2, -z'

loop_
_atom_site_type_symbol
_atom_site_label
_atom_site_fract_x
_atom_site_fract_y
_atom_site_fract_z
_atom_site_U_iso_or_equiv
_atom_site_adp_type
_atom_site_calc_flag
_atom_site_refinement_flags
_atom_site_occupancy
N N11 1.0930(11) -0.1416(2) -0.0684(4) 0.0249(6) Uani d . 1
C C12 1.1545(15) -0.0970(3) -0.0642(5) 0.0249(6) Uani d . 1
Cl Cl1 1.3934(4) -0.07776(6) -0.13183(11) 0.0255(4) Uani d . 1
C C13 1.0218(16) -0.0653(3) -0.0091(5) 0.0249(6) Uani d . 1
C C14 0.8354(15) -0.0820(3) 0.0465(4) 0.0249(6) Uani d . 1
C C15 0.7658(14) -0.1313(3) 0.0424(5) 0.0249(6) Uani d . 1
C C16 0.8947(12) -0.1561(3) -0.0104(4) 0.0249(6) Uani d . 1
C C17 1.0824(14) -0.0137(3) -0.0081(5) 0.0249(6) Uani d . 1
O O1 1.3151(10) -0.00037(17) -0.0012(3) 0.0249(6) Uani d . 1
N N21 0.8848(12) 0.0131(2) -0.0071(4) 0.0193(5) Uani d . 1
Cl Cl24 0.8822(4) 0.21692(6) 0.02990(14) 0.0324(5) Uani d . 1
C C21 0.8859(7) 0.06241(12) 0.0004(2) 0.0193(5) Uani d G 1
C C22 0.6884(6) 0.08819(14) -0.0387(2) 0.0193(5) Uani d G 1
C C23 0.6872(6) 0.13596(14) -0.0308(2) 0.0193(5) Uani d G 1
C C24 0.8835(7) 0.15795(12) 0.0162(2) 0.0193(5) Uani d G 1
C C25 1.0810(6) 0.13216(14) 0.0554(2) 0.0193(5) Uani d G 1
C C26 1.0822(6) 0.08439(14) 0.0474(2) 0.0193(5) Uani d G 1
N N31 0.3668(10) 0.8114(2) 0.1869(4) 0.0231(5) Uani d . 1
C C32 0.4029(15) 0.7668(3) 0.1884(5) 0.0231(5) Uani d . 1
Cl Cl3 0.6478(4) 0.74925(6) 0.11518(12) 0.0285(5) Uani d . 1
C C33 0.2773(16) 0.7352(3) 0.2393(5) 0.0231(5) Uani d . 1
C C34 0.0798(15) 0.7547(3) 0.2904(5) 0.0231(5) Uani d . 1
C C35 0.0404(13) 0.7987(2) 0.2935(5) 0.0231(5) Uani d . 1
C C36 0.1852(12) 0.8288(2) 0.2357(4) 0.0231(5) Uani d . 1
C C37 0.3454(14) 0.6860(3) 0.2416(5) 0.0231(5) Uani d . 1
O O3 0.5701(9) 0.67153(16) 0.2390(3) 0.0231(5) Uani d . 1
N N41 0.1203(12) 0.6564(2) 0.2434(4) 0.0211(5) Uani d . 1
Cl Cl44 0.1270(4) 0.45328(6) 0.27721(12) 0.0280(5) Uani d . 1
C C41 0.1364(7) 0.60846(12) 0.2500(2) 0.0211(5) Uani d G 1
C C42 -0.0605(6) 0.58283(15) 0.2102(2) 0.0211(5) Uani d G 1
C C43 -0.0640(6) 0.53508(14) 0.2184(2) 0.0211(5) Uani d G 1
C C44 0.1295(7) 0.51296(12) 0.2665(3) 0.0211(5) Uani d G 1
C C45 0.3263(6) 0.53858(14) 0.3063(2) 0.0211(5) Uani d G 1
C C46 0.3298(6) 0.58633(14) 0.2981(2) 0.0211(5) Uani d G 1
N N51 0.4263(11) 0.3580(2) 0.5740(4) 0.0252(6) Uani d . 1
C C52 0.3620(15) 0.4025(3) 0.5697(5) 0.0252(6) Uani d . 1
Cl Cl5 0.1300(4) 0.42136(6) 0.64060(11) 0.0272(4) Uani d . 1
C C53 0.4881(16) 0.4344(3) 0.5147(5) 0.0252(6) Uani d . 1
C C54 0.6738(15) 0.4183(3) 0.4579(5) 0.0252(6) Uani d . 1
C C55 0.7478(13) 0.3695(2) 0.4609(5) 0.0252(6) Uani d . 1
C C56 0.6201(12) 0.3440(3) 0.5145(4) 0.0252(6) Uani d . 1
C C57 0.4242(14) 0.4860(3) 0.5140(5) 0.0252(6) Uani d . 1
O O5 0.1900(10) 0.49896(17) 0.5091(3) 0.0252(6) Uani d . 1
Cl Cl64 0.5855(4) 0.71624(6) 0.46495(13) 0.0298(5) Uani d . 1
N N61 0.6203(12) 0.5126(2) 0.5135(4) 0.0201(5) Uani d . 1
C C61 0.6177(7) 0.56264(12) 0.5049(2) 0.0201(5) Uani d G 1
C C62 0.8107(6) 0.58460(14) 0.4572(2) 0.0201(5) Uani d G 1
C C63 0.8043(6) 0.63223(15) 0.4470(2) 0.0201(5) Uani d G 1
C C64 0.6049(7) 0.65791(12) 0.4845(2) 0.0201(5) Uani d G 1
C C65 0.4120(6) 0.63595(15) 0.5322(2) 0.0201(5) Uani d G 1
C C66 0.4184(6) 0.58832(15) 0.5424(2) 0.0201(5) Uani d G 1
N N71 1.1553(11) 0.3130(2) 0.3173(4) 0.0249(6) Uani d . 1
C C72 1.1159(15) 0.2685(3) 0.3159(5) 0.0249(6) Uani d . 1
Cl Cl7 0.8784(4) 0.25131(6) 0.39206(12) 0.0293(5) Uani d . 1
C C73 1.2365(16) 0.2368(3) 0.2649(5) 0.0249(6) Uani d . 1
C C74 1.4280(15) 0.2551(3) 0.2109(5) 0.0249(6) Uani d . 1
C C75 1.4668(13) 0.2994(2) 0.2065(5) 0.0249(6) Uani d . 1
C C76 1.3311(12) 0.3301(2) 0.2677(4) 0.0249(6) Uani d . 1
C C77 1.1627(14) 0.1876(3) 0.2631(5) 0.0249(6) Uani d . 1
O O7 0.9370(9) 0.17332(16) 0.2669(3) 0.0249(6) Uani d . 1
N N81 1.3862(12) 0.1571(2) 0.2606(4) 0.0208(5) Uani d . 1
Cl Cl84 1.3420(4) -0.04497(6) 0.21810(13) 0.0297(5) Uani d . 1
C C81 1.3679(7) 0.10957(12) 0.2546(2) 0.0208(5) Uani d G 1
C C82 1.5613(6) 0.08769(14) 0.2070(2) 0.0208(5) Uani d G 1
C C83 1.5558(6) 0.04005(14) 0.1969(2) 0.0208(5) Uani d G 1
C C84 1.3569(7) 0.01429(12) 0.2344(3) 0.0208(5) Uani d G 1
C C85 1.1634(6) 0.03616(15) 0.2820(2) 0.0208(5) Uani d G 1
C C86 1.1690(6) 0.08381(15) 0.2921(2) 0.0208(5) Uani d G 1
H H14 0.7533 -0.0621 0.0866 0.030 Uiso calc R 1
H H15 0.6315 -0.1440 0.0772 0.030 Uiso calc R 1
H H16 0.8533 -0.1881 -0.0109 0.030 Uiso calc R 1
H H21 0.7294 -0.0001 -0.0116 0.023 Uiso calc R 1
H H22 0.5542 0.0732 -0.0709 0.023 Uiso calc R 1
H H23 0.5522 0.1536 -0.0575 0.023 Uiso calc R 1
H H25 1.2152 0.1472 0.0875 0.023 Uiso calc R 1
H H26 1.2172 0.0668 0.0742 0.023 Uiso calc R 1
H H34 -0.0280 0.7349 0.3236 0.028 Uiso calc R 1
H H35 -0.0815 0.8113 0.3330 0.028 Uiso calc R 1
H H36 0.1473 0.8608 0.2337 0.028 Uiso calc R 1
H H41 -0.0366 0.6690 0.2401 0.025 Uiso calc R 1
H H42 -0.1927 0.5980 0.1773 0.025 Uiso calc R 1
H H43 -0.1985 0.5176 0.1912 0.025 Uiso calc R 1
H H45 0.4585 0.5235 0.3392 0.025 Uiso calc R 1
H H46 0.4644 0.6038 0.3253 0.025 Uiso calc R 1
H H54 0.7521 0.4385 0.4176 0.030 Uiso calc R 1
H H55 0.8820 0.3573 0.4255 0.030 Uiso calc R 1
H H56 0.6612 0.3121 0.5140 0.030 Uiso calc R 1
H H61 0.7756 0.4995 0.5189 0.024 Uiso calc R 1
H H62 0.9469 0.5670 0.4315 0.024 Uiso calc R 1
H H63 0.9362 0.6472 0.4144 0.024 Uiso calc R 1
H H65 0.2757 0.6535 0.5579 0.024 Uiso calc R 1
H H66 0.2865 0.5733 0.5750 0.024 Uiso calc R 1
H H74 1.5312 0.2349 0.1769 0.030 Uiso calc R 1
H H75 1.5809 0.3119 0.1646 0.030 Uiso calc R 1
H H76 1.3733 0.3620 0.2703 0.030 Uiso calc R 1
H H81 1.5441 0.1695 0.2629 0.025 Uiso calc R 1
H H82 1.6973 0.1053 0.1813 0.025 Uiso calc R 1
H H83 1.6880 0.0251 0.1643 0.025 Uiso calc R 1
H H85 1.0275 0.0186 0.3077 0.025 Uiso calc R 1
H H86 1.0368 0.0988 0.3247 0.025 Uiso calc R 1

loop_
_atom_site_aniso_label
_atom_site_aniso_U_11
_atom_site_aniso_U_22
_atom_site_aniso_U_33
_atom_site_aniso_U_12
_atom_site_aniso_U_13
_atom_site_aniso_U_23
N11 0.0242(13) 0.0245(15) 0.0262(12) -0.0006(11) 0.0013(10) -0.0009(11)
C12 0.0242(13) 0.0245(15) 0.0262(12) -0.0006(11) 0.0013(10) -0.0009(11)
Cl1 0.0312(10) 0.0205(10) 0.0249(9) 0.0036(8) 0.0083(7) 0.0004(8)
C13 0.0242(13) 0.0245(15) 0.0262(12) -0.0006(11) 0.0013(10) -0.0009(11)
C14 0.0242(13) 0.0245(15) 0.0262(12) -0.0006(11) 0.0013(10) -0.0009(11)
C15 0.0242(13) 0.0245(15) 0.0262(12) -0.0006(11) 0.0013(10) -0.0009(11)
C16 0.0242(13) 0.0245(15) 0.0262(12) -0.0006(11) 0.0013(10) -0.0009(11)
C17 0.0242(13) 0.0245(15) 0.0262(12) -0.0006(11) 0.0013(10) -0.0009(11)
O1 0.0242(13) 0.0245(15) 0.0262(12) -0.0006(11) 0.0013(10) -0.0009(11)
N21 0.0169(11) 0.0209(12) 0.0202(12) -0.0001(10) 0.0027(9) 0.0005(9)
Cl24 0.0369(12) 0.0165(11) 0.0438(12) -0.0031(9) 0.0072(9) 0.0017(9)
C21 0.0169(11) 0.0209(12) 0.0202(12) -0.0001(10) 0.0027(9) 0.0005(9)
C22 0.0169(11) 0.0209(12) 0.0202(12) -0.0001(10) 0.0027(9) 0.0005(9)
C23 0.0169(11) 0.0209(12) 0.0202(12) -0.0001(10) 0.0027(9) 0.0005(9)
C24 0.0169(11) 0.0209(12) 0.0202(12) -0.0001(10) 0.0027(9) 0.0005(9)
C25 0.0169(11) 0.0209(12) 0.0202(12) -0.0001(10) 0.0027(9) 0.0005(9)
C26 0.0169(11) 0.0209(12) 0.0202(12) -0.0001(10) 0.0027(9) 0.0005(9)
N31 0.0225(12) 0.0146(12) 0.0324(13) 0.0002(10) 0.0059(10) -0.0015(10)
C32 0.0225(12) 0.0146(12) 0.0324(13) 0.0002(10) 0.0059(10) -0.0015(10)
Cl3 0.0264(10) 0.0245(11) 0.0347(11) -0.0019(9) 0.0116(8) -0.0006(9)
C33 0.0225(12) 0.0146(12) 0.0324(13) 0.0002(10) 0.0059(10) -0.0015(10)
C34 0.0225(12) 0.0146(12) 0.0324(13) 0.0002(10) 0.0059(10) -0.0015(10)
C35 0.0225(12) 0.0146(12) 0.0324(13) 0.0002(10) 0.0059(10) -0.0015(10)
C36 0.0225(12) 0.0146(12) 0.0324(13) 0.0002(10) 0.0059(10) -0.0015(10)
C37 0.0225(12) 0.0146(12) 0.0324(13) 0.0002(10) 0.0059(10) -0.0015(10)
O3 0.0225(12) 0.0146(12) 0.0324(13) 0.0002(10) 0.0059(10) -0.0015(10)
N41 0.0228(12) 0.0173(12) 0.0233(12) 0.0005(10) 0.0042(9) -0.0003(10)
Cl44 0.0373(12) 0.0153(10) 0.0314(10) -0.0023(8) 0.0044(8) 0.0018(8)
C41 0.0228(12) 0.0173(12) 0.0233(12) 0.0005(10) 0.0042(9) -0.0003(10)
C42 0.0228(12) 0.0173(12) 0.0233(12) 0.0005(10) 0.0042(9) -0.0003(10)
C43 0.0228(12) 0.0173(12) 0.0233(12) 0.0005(10) 0.0042(9) -0.0003(10)
C44 0.0228(12) 0.0173(12) 0.0233(12) 0.0005(10) 0.0042(9) -0.0003(10)
C45 0.0228(12) 0.0173(12) 0.0233(12) 0.0005(10) 0.0042(9) -0.0003(10)
C46 0.0228(12) 0.0173(12) 0.0233(12) 0.0005(10) 0.0042(9) -0.0003(10)
N51 0.0209(13) 0.0243(15) 0.0304(13) 0.0018(10) -0.0007(10) 0.0006(11)
C52 0.0209(13) 0.0243(15) 0.0304(13) 0.0018(10) -0.0007(10) 0.0006(11)
Cl5 0.0313(10) 0.0197(10) 0.0308(10) -0.0008(9) 0.0123(8) 0.0001(9)
C53 0.0209(13) 0.0243(15) 0.0304(13) 0.0018(10) -0.0007(10) 0.0006(11)
C54 0.0209(13) 0.0243(15) 0.0304(13) 0.0018(10) -0.0007(10) 0.0006(11)
C55 0.0209(13) 0.0243(15) 0.0304(13) 0.0018(10) -0.0007(10) 0.0006(11)
C56 0.0209(13) 0.0243(15) 0.0304(13) 0.0018(10) -0.0007(10) 0.0006(11)
C57 0.0209(13) 0.0243(15) 0.0304(13) 0.0018(10) -0.0007(10) 0.0006(11)
O5 0.0209(13) 0.0243(15) 0.0304(13) 0.0018(10) -0.0007(10) 0.0006(11)
Cl64 0.0330(11) 0.0164(10) 0.0400(11) 0.0020(8) 0.0040(9) -0.0033(8)
N61 0.0169(11) 0.0228(13) 0.0207(12) 0.0021(10) 0.0004(9) -0.0001(10)
C61 0.0169(11) 0.0228(13) 0.0207(12) 0.0021(10) 0.0004(9) -0.0001(10)
C62 0.0169(11) 0.0228(13) 0.0207(12) 0.0021(10) 0.0004(9) -0.0001(10)
C63 0.0169(11) 0.0228(13) 0.0207(12) 0.0021(10) 0.0004(9) -0.0001(10)
C64 0.0169(11) 0.0228(13) 0.0207(12) 0.0021(10) 0.0004(9) -0.0001(10)
C65 0.0169(11) 0.0228(13) 0.0207(12) 0.0021(10) 0.0004(9) -0.0001(10)
C66 0.0169(11) 0.0228(13) 0.0207(12) 0.0021(10) 0.0004(9) -0.0001(10)
N71 0.0249(13) 0.0151(13) 0.0347(13) -0.0005(10) 0.0085(10) -0.0005(10)
C72 0.0249(13) 0.0151(13) 0.0347(13) -0.0005(10) 0.0085(10) -0.0005(10)
Cl7 0.0345(11) 0.0208(10) 0.0328(10) -0.0023(9) 0.0145(8) -0.0038(8)
C73 0.0249(13) 0.0151(13) 0.0347(13) -0.0005(10) 0.0085(10) -0.0005(10)
C74 0.0249(13) 0.0151(13) 0.0347(13) -0.0005(10) 0.0085(10) -0.0005(10)
C75 0.0249(13) 0.0151(13) 0.0347(13) -0.0005(10) 0.0085(10) -0.0005(10)
C76 0.0249(13) 0.0151(13) 0.0347(13) -0.0005(10) 0.0085(10) -0.0005(10)
C77 0.0249(13) 0.0151(13) 0.0347(13) -0.0005(10) 0.0085(10) -0.0005(10)
O7 0.0249(13) 0.0151(13) 0.0347(13) -0.0005(10) 0.0085(10) -0.0005(10)
N81 0.0216(12) 0.0169(12) 0.0239(12) -0.0014(10) -0.0002(9) 0.0019(9)
Cl84 0.0394(12) 0.0163(10) 0.0335(10) -0.0024(9) 0.0101(9) -0.0031(8)
C81 0.0216(12) 0.0169(12) 0.0239(12) -0.0014(10) -0.0002(9) 0.0019(9)
C82 0.0216(12) 0.0169(12) 0.0239(12) -0.0014(10) -0.0002(9) 0.0019(9)
C83 0.0216(12) 0.0169(12) 0.0239(12) -0.0014(10) -0.0002(9) 0.0019(9)
C84 0.0216(12) 0.0169(12) 0.0239(12) -0.0014(10) -0.0002(9) 0.0019(9)
C85 0.0216(12) 0.0169(12) 0.0239(12) -0.0014(10) -0.0002(9) 0.0019(9)
C86 0.0216(12) 0.0169(12) 0.0239(12) -0.0014(10) -0.0002(9) 0.0019(9)

loop_
_atom_type_symbol
_atom_type_description
_atom_type_scat_dispersion_real
_atom_type_scat_dispersion_imag
_atom_type_scat_source
C C 0.0033 0.0016 'International Tables Vol C Tables 4.2.6.8 and 6.1.1.4'
H H 0.0000 0.0000 'International Tables Vol C Tables 4.2.6.8 and 6.1.1.4'
Cl Cl 0.1484 0.1585 'International Tables Vol C Tables 4.2.6.8 and 6.1.1.4'
N N 0.0061 0.0033 'International Tables Vol C Tables 4.2.6.8 and 6.1.1.4'
O O 0.0106 0.0060 'International Tables Vol C Tables 4.2.6.8 and 6.1.1.4'

loop_
_geom_angle_atom_site_label_1
_geom_angle_atom_site_label_2
_geom_angle_atom_site_label_3
_geom_angle
_geom_angle_publ_flag
C12 N11 C16 115.0(6) no
N11 C12 C13 122.9(7) no
N11 C12 Cl1 117.0(6) no
C13 C12 Cl1 120.0(6) no
C14 C13 C12 118.8(8) no
C14 C13 C17 118.5(7) no
C12 C13 C17 122.7(7) no
C13 C14 C15 118.7(7) no
C13 C14 H14 120.7 no
C15 C14 H14 120.7 no
C16 C15 C14 116.8(7) no
C16 C15 H15 121.6 no
C14 C15 H15 121.6 no
C15 C16 N11 127.7(7) no
C15 C16 H16 116.2 no
N11 C16 H16 116.2 no
O1 C17 N21 124.0(8) no
O1 C17 C13 119.7(7) no
N21 C17 C13 116.0(7) no
C17 N21 C21 127.4(6) no
C17 N21 H21 116.3 no
C21 N21 H21 116.3 no
C22 C21 C26 120.0 no
C22 C21 N21 119.8(3) no
C26 C21 N21 120.2(3) no
C21 C22 C23 120.0 no
C21 C22 H22 120.0 no
C23 C22 H22 120.0 no
C24 C23 C22 120.0 no
C24 C23 H23 120.0 no
C22 C23 H23 120.0 no
C25 C24 C23 120.0 no
C25 C24 Cl24 118.8(2) no
C23 C24 Cl24 121.1(2) no
C24 C25 C26 120.0 no
C24 C25 H25 120.0 no
C26 C25 H25 120.0 no
C25 C26 C21 120.0 no
C25 C26 H26 120.0 no
C21 C26 H26 120.0 no
C36 N31 C32 118.2(6) no
N31 C32 C33 127.1(7) no
N31 C32 Cl3 111.9(6) no
C33 C32 Cl3 121.0(6) no
C32 C33 C34 113.4(7) no
C32 C33 C37 123.5(7) no
C34 C33 C37 123.1(7) no
C35 C34 C33 122.0(8) no
C35 C34 H34 119.0 no
C33 C34 H34 119.0 no
C34 C35 C36 119.2(7) no
C34 C35 H35 120.4 no
C36 C35 H35 120.4 no
N31 C36 C35 119.6(6) no
N31 C36 H36 120.2 no
C35 C36 H36 120.2 no
O3 C37 N41 123.0(7) no
O3 C37 C33 123.6(7) no
N41 C37 C33 113.3(6) no
C41 N41 C37 123.5(6) no
C41 N41 H41 118.2 no
C37 N41 H41 118.2 no
C42 C41 C46 120.0 no
C42 C41 N41 117.2(3) no
C46 C41 N41 122.7(3) no
C43 C42 C41 120.0 no
C43 C42 H42 120.0 no
C41 C42 H42 120.0 no
C42 C43 C44 120.0 no
C42 C43 H43 120.0 no
C44 C43 H43 120.0 no
C45 C44 C43 120.0 no
C45 C44 Cl44 119.6(2) no
C43 C44 Cl44 120.4(2) no
C44 C45 C46 120.0 no
C44 C45 H45 120.0 no
C46 C45 H45 120.0 no
C45 C46 C41 120.0 no
C45 C46 H46 120.0 no
C41 C46 H46 120.0 no
C52 N51 C56 114.5(6) no
N51 C52 C53 123.4(7) no
N51 C52 Cl5 116.5(6) no
C53 C52 Cl5 119.9(6) no
C54 C53 C52 118.7(8) no
C54 C53 C57 118.2(7) no
C52 C53 C57 123.1(7) no
C53 C54 C55 118.9(7) no
C53 C54 H54 120.5 no
C55 C54 H54 120.5 no
C56 C55 C54 116.2(7) no
C56 C55 H55 121.9 no
C54 C55 H55 121.9 no
C55 C56 N51 127.9(7) no
C55 C56 H56 116.1 no
N51 C56 H56 116.1 no
O5 C57 N61 124.7(8) no
O5 C57 C53 119.7(7) no
N61 C57 C53 115.4(7) no
C57 N61 C61 127.1(6) no
C57 N61 H61 116.5 no
C61 N61 H61 116.5 no
C62 C61 C66 120.0 no
C62 C61 N61 120.0(3) no
C66 C61 N61 120.0(3) no
C61 C62 C63 120.0 no
C61 C62 H62 120.0 no
C63 C62 H62 120.0 no
C64 C63 C62 120.0 no
C64 C63 H63 120.0 no
C62 C63 H63 120.0 no
C65 C64 C63 120.0 no
C65 C64 Cl64 120.3(2) no
C63 C64 Cl64 119.5(2) no
C66 C65 C64 120.0 no
C66 C65 H65 120.0 no
C64 C65 H65 120.0 no
C65 C66 C61 120.0 no
C65 C66 H66 120.0 no
C61 C66 H66 120.0 no
C76 N71 C72 118.6(7) no
N71 C72 C73 127.2(8) no
N71 C72 Cl7 111.9(6) no
C73 C72 Cl7 120.9(6) no
C72 C73 C74 114.5(7) no
C72 C73 C77 123.1(7) no
C74 C73 C77 122.3(7) no
C75 C74 C73 120.8(8) no
C75 C74 H74 119.6 no
C73 C74 H74 119.6 no
C74 C75 C76 119.3(7) no
C74 C75 H75 120.4 no
C76 C75 H75 120.4 no
N71 C76 C75 119.0(6) no
N71 C76 H76 120.5 no
C75 C76 H76 120.5 no
O7 C77 N81 122.3(7) no
O7 C77 C73 124.5(7) no
N81 C77 C73 113.1(6) no
C81 N81 C77 124.1(6) no
C81 N81 H81 118.0 no
C77 N81 H81 118.0 no
N81 C81 C82 116.3(3) no
N81 C81 C86 123.7(3) no
C82 C81 C86 120.0 no
C81 C82 C83 120.0 no
C81 C82 H82 120.0 no
C83 C82 H82 120.0 no
C84 C83 C82 120.0 no
C84 C83 H83 120.0 no
C82 C83 H83 120.0 no
C83 C84 C85 120.0 no
C83 C84 Cl84 120.0(2) no
C85 C84 Cl84 119.9(2) no
C84 C85 C86 120.0 no
C84 C85 H85 120.0 no
C86 C85 H85 120.0 no
C85 C86 C81 120.0 no
C85 C86 H86 120.0 no
C81 C86 H86 120.0 no

loop_
_geom_bond_atom_site_label_1
_geom_bond_atom_site_label_2
_geom_bond_distance
_geom_bond_publ_flag
N11 C12 1.330(10) no
N11 C16 1.424(9) no
C12 C13 1.432(12) no
C12 Cl1 1.709(8) no
C13 C14 1.376(11) no
C13 C17 1.525(11) no
C14 C15 1.474(11) no
C14 H14 0.95 no
C15 C16 1.278(10) no
C15 H15 0.95 no
C16 H16 0.95 no
C17 O1 1.249(9) no
C17 N21 1.270(9) no
N21 C21 1.435(7) no
N21 H21 0.88 no
Cl24 C24 1.722(4) no
C21 C22 1.39 no
C21 C26 1.39 no
C22 C23 1.39 no
C22 H22 0.95 no
C23 C24 1.39 no
C23 H23 0.95 no
C24 C25 1.39 no
C25 C26 1.39 no
C25 H25 0.95 no
C26 H26 0.95 no
N31 C36 1.302(8) no
N31 C32 1.307(10) no
C32 C33 1.372(11) no
C32 Cl3 1.770(8) no
C33 C34 1.405(11) no
C33 C37 1.469(10) no
C34 C35 1.290(11) no
C34 H34 0.95 no
C35 C36 1.458(9) no
C35 H35 0.95 no
C36 H36 0.95 no
C37 O3 1.218(8) no
C37 N41 1.431(9) no
N41 C41 1.394(7) no
N41 H41 0.88 no
Cl44 C44 1.738(4) no
C41 C42 1.39 no
C41 C46 1.39 no
C42 C43 1.39 no
C42 H42 0.95 no
C43 C44 1.39 no
C43 H43 0.95 no
C44 C45 1.39 no
C45 C46 1.39 no
C45 H45 0.95 no
C46 H46 0.95 no
N51 C52 1.330(10) no
N51 C56 1.418(9) no
C52 C53 1.418(12) no
C52 Cl5 1.713(8) no
C53 C54 1.382(11) no
C53 C57 1.530(11) no
C54 C55 1.462(11) no
C54 H54 0.95 no
C55 C56 1.295(10) no
C55 H55 0.95 no
C56 H56 0.95 no
C57 O5 1.251(9) no
C57 N61 1.260(9) no
Cl64 C64 1.721(4) no
N61 C61 1.456(7) no
N61 H61 0.88 no
C61 C62 1.39 no
C61 C66 1.39 no
C62 C63 1.39 no
C62 H62 0.95 no
C63 C64 1.39 no
C63 H63 0.95 no
C64 C65 1.39 no
C65 C66 1.39 no
C65 H65 0.95 no
C66 H66 0.95 no
N71 C76 1.285(9) no
N71 C72 1.305(10) no
C72 C73 1.365(11) no
C72 Cl7 1.771(8) no
C73 C74 1.396(11) no
C73 C77 1.474(11) no
C74 C75 1.300(11) no
C74 H74 0.95 no
C75 C76 1.479(10) no
C75 H75 0.95 no
C76 H76 0.95 no
C77 O7 1.222(8) no
C77 N81 1.441(9) no
N81 C81 1.384(7) no
N81 H81 0.88 no
Cl84 C84 1.738(4) no
C81 C82 1.39 no
C81 C86 1.39 no
C82 C83 1.39 no
C82 H82 0.95 no
C83 C84 1.39 no
C83 H83 0.95 no
C84 C85 1.39 no
C85 C86 1.39 no
C85 H85 0.95 no
C86 H86 0.95 no

loop_
_geom_hbond_atom_site_label_D
_geom_hbond_atom_site_label_H
_geom_hbond_atom_site_label_A
_geom_hbond_site_symmetry_A
_geom_hbond_distance_DH
_geom_hbond_distance_HA
_geom_hbond_distance_DA
_geom_hbond_angle_DHA
_geom_hbond_publ_flag
N21 H21 O1 1_455 0.88 2.11 2.925(8) 153 no
N41 H41 O3 1_455 0.88 2.00 2.833(8) 157 no
N61 H61 O5 1_655 0.88 2.11 2.925(8) 153 no
N81 H81 O7 1_655 0.88 2.00 2.841(8) 159 no
C26 H26 Cg5 . 0.95 2.76 3.444(8) 130 no
C46 H46 Cg4 . 0.95 2.75 3.448(8) 131 no
C62 H62 Cg3 1_655 0.95 2.88 3.588(8) 132 no
C82 H82 Cg2 1_655 0.95 2.87 3.579(8) 132 no

loop_
_geom_torsion_atom_site_label_1
_geom_torsion_atom_site_label_2
_geom_torsion_atom_site_label_3
_geom_torsion_atom_site_label_4
_geom_torsion
_geom_torsion_publ_flag
C16 N11 C12 C13 -3.4(10) no
C16 N11 C12 Cl1 179.5(5) no
N11 C12 C13 C14 4.8(11) no
Cl1 C12 C13 C14 -178.2(5) no
N11 C12 C13 C17 -176.5(7) no
Cl1 C12 C13 C17 0.5(10) no
C12 C13 C14 C15 -4.6(10) no
C17 C13 C14 C15 176.7(6) no
C13 C14 C15 C16 3.5(10) no
C14 C15 C16 N11 -2.4(10) no
C12 N11 C16 C15 2.5(10) no
C14 C13 C17 O1 128.4(8) no
C12 C13 C17 O1 -50.3(10) no
C14 C13 C17 N21 -45.8(9) no
C12 C13 C17 N21 135.5(8) no
O1 C17 N21 C21 1.0(12) no
C13 C17 N21 C21 175.0(6) no
C17 N21 C21 C22 149.0(6) no
C17 N21 C21 C26 -31.7(8) no
C26 C21 C22 C23 0.0 no
N21 C21 C22 C23 179.3(4) no
C21 C22 C23 C24 0.0 no
C22 C23 C24 C25 0.0 no
C22 C23 C24 Cl24 -178.1(3) no
C23 C24 C25 C26 0.0 no
Cl24 C24 C25 C26 178.1(3) no
C24 C25 C26 C21 0.0 no
C22 C21 C26 C25 0.0 no
N21 C21 C26 C25 -179.3(4) no
C36 N31 C32 C33 -3.2(11) no
C36 N31 C32 Cl3 177.7(5) no
N31 C32 C33 C34 4.0(12) no
Cl3 C32 C33 C34 -177.0(5) no
N31 C32 C33 C37 -174.9(7) no
Cl3 C32 C33 C37 4.1(11) no
C32 C33 C34 C35 -5.8(11) no
C37 C33 C34 C35 173.1(7) no
C33 C34 C35 C36 6.7(11) no
C32 N31 C36 C35 3.6(9) no
C34 C35 C36 N31 -5.6(10) no
C32 C33 C37 O3 39.5(12) no
C34 C33 C37 O3 -139.3(8) no
C32 C33 C37 N41 -137.9(8) no
C34 C33 C37 N41 43.3(10) no
O3 C37 N41 C41 5.9(11) no
C33 C37 N41 C41 -176.7(6) no
C37 N41 C41 C42 -148.6(5) no
C37 N41 C41 C46 35.1(7) no
C46 C41 C42 C43 0.0 no
N41 C41 C42 C43 -176.4(4) no
C41 C42 C43 C44 0.0 no
C42 C43 C44 C45 0.0 no
C42 C43 C44 Cl44 180.0(3) no
C43 C44 C45 C46 0.0 no
Cl44 C44 C45 C46 180.0(3) no
C44 C45 C46 C41 0.0 no
C42 C41 C46 C45 0.0 no
N41 C41 C46 C45 176.2(5) no
C56 N51 C52 C53 -4.3(10) no
C56 N51 C52 Cl5 -179.6(5) no
N51 C52 C53 C54 5.1(12) no
Cl5 C52 C53 C54 -179.8(6) no
N51 C52 C53 C57 -176.2(6) no
Cl5 C52 C53 C57 -1.1(10) no
C52 C53 C54 C55 -4.6(11) no
C57 C53 C54 C55 176.7(6) no
C53 C54 C55 C56 3.9(10) no
C54 C55 C56 N51 -3.6(10) no
C52 N51 C56 C55 3.8(10) no
C54 C53 C57 O5 129.1(8) no
C52 C53 C57 O5 -49.6(11) no
C54 C53 C57 N61 -46.9(10) no
C52 C53 C57 N61 134.4(8) no
O5 C57 N61 C61 -1.8(12) no
C53 C57 N61 C61 173.9(6) no
C57 N61 C61 C62 -141.9(6) no
C57 N61 C61 C66 36.4(8) no
C66 C61 C62 C63 0.0 no
N61 C61 C62 C63 178.2(4) no
C61 C62 C63 C64 0.0 no
C62 C63 C64 C65 0.0 no
C62 C63 C64 Cl64 -175.3(3) no
C63 C64 C65 C66 0.0 no
Cl64 C64 C65 C66 175.2(3) no
C64 C65 C66 C61 0.0 no
C62 C61 C66 C65 0.0 no
N61 C61 C66 C65 -178.2(4) no
C76 N71 C72 C73 -2.2(12) no
C76 N71 C72 Cl7 177.1(5) no
N71 C72 C73 C74 2.2(12) no
Cl7 C72 C73 C74 -177.1(6) no
N71 C72 C73 C77 -174.8(7) no
Cl7 C72 C73 C77 5.9(11) no
C72 C73 C74 C75 -5.3(11) no
C77 C73 C74 C75 171.7(7) no
C73 C74 C75 C76 8.1(11) no
C72 N71 C76 C75 4.7(10) no
C74 C75 C76 N71 -7.9(10) no
C72 C73 C77 O7 39.2(12) no
C74 C73 C77 O7 -137.6(8) no
C72 C73 C77 N81 -138.0(8) no
C74 C73 C77 N81 45.2(10) no
O7 C77 N81 C81 5.8(11) no
C73 C77 N81 C81 -176.9(6) no
C77 N81 C81 C82 144.9(5) no
C77 N81 C81 C86 -34.2(8) no
N81 C81 C82 C83 -179.2(4) no
C86 C81 C82 C83 0.0 no
C81 C82 C83 C84 0.0 no
C82 C83 C84 C85 0.0 no
C82 C83 C84 Cl84 177.3(3) no
C83 C84 C85 C86 0.0 no
Cl84 C84 C85 C86 -177.3(3) no
C84 C85 C86 C81 0.0 no
N81 C81 C86 C85 179.2(5) no
C82 C81 C86 C85 0.0 no

loop_
_cod_related_entry_id
_cod_related_entry_database
_cod_related_entry_code
1 ChemSpider 511038
